data_4037772
loop_
_publ_author_name
'Asada, Takahiro'
'Hoshimoto, Yoichi'
'Kawakita, Takahiro'
'Kinoshita, Takuya'
'Ogoshi, Sensuke'

_publ_section_title
;
 Axial Chirality around N--P Bonds Induced by Complexation between
 E(C<sub>6</sub>F<sub>5</sub>)<sub>3</sub> (E = B, Al) and an
 N-Phosphine-Oxide-Substituted Imidazolinylidene: A Key Intermediate in
 the Catalytic Phosphinoylation of CO<sub>2</sub>.
;
_journal_name_full 'The Journal of organic chemistry'
_journal_paper_doi 10.1021/acs.joc.9b03210
_journal_year 2020
_chemical_formula_moiety 'C42 H39 B F15 N2 O3 P, C H2 Cl2'
_chemical_formula_sum 'C43 H41 B Cl2 F15 N2 O3 P'
_chemical_formula_weight 1031.50
_space_group_crystal_system monoclinic
_space_group_IT_number 14
_space_group_name_Hall '-P 2yn'
_space_group_name_H-M_alt 'P 1 21/n 1'
_symmetry_Int_Tables_number 14
_atom_sites_solution_primary dual
_audit_creation_date 2019-11-03
_audit_creation_method
;
Olex2 1.2
(compiled 2018.05.29 svn.r3508 for OlexSys, GUI svn.r5506)
;
_cell_angle_alpha 90
_cell_angle_beta 95.002(2)
_cell_angle_gamma 90
_cell_formula_units_Z 4
_cell_length_a 10.5340(3)
_cell_length_b 21.0599(6)
_cell_length_c 20.8720(6)
_cell_measurement_reflns_used 13276
_cell_measurement_temperature 123.15
_cell_measurement_theta_max 31.0530
_cell_measurement_theta_min 2.1430
_cell_volume 4612.7(2)
_computing_cell_refinement 'CrysAlisPro 1.171.39.46e (Rigaku OD, 2018)'
_computing_data_collection 'CrysAlisPro 1.171.39.46e (Rigaku OD, 2018)'
_computing_data_reduction 'CrysAlisPro 1.171.39.46e (Rigaku OD, 2018)'
_computing_molecular_graphics 'Olex2 (Dolomanov et al., 2009)'
_computing_publication_material 'Olex2 (Dolomanov et al., 2009)'
_computing_structure_refinement 'olex2.refine (Bourhis et al., 2015)'
_computing_structure_solution 'ShelXT (Sheldrick, 2015)'
_diffrn_ambient_temperature 123.15
_diffrn_detector 'CCD plate'
_diffrn_detector_type HyPix
_diffrn_measured_fraction_theta_full 0.9975
_diffrn_measured_fraction_theta_max 0.9975
_diffrn_measurement_details
;
List of Runs (angles in degrees, time in seconds):

  # Type    Start    End  Width  t~exp~   \w     \q     \k     \f   Frames
--------------------------------------------------------------------------
  1  \w    -54.00   5.00   0.50   60.00    --   -2.87 -38.00-120.00  118
  2  \w     -3.00  32.00   0.50   60.00    --    3.18 -99.00-150.00   70
  3  \w    -26.00  28.00   0.50   60.00    --   -2.87 -99.00   0.00  108
  4  \w    -22.00   4.00   0.50   60.00    --    3.18 -99.00  60.00   52
  5  \w     15.00  67.00   0.50   60.00    --    3.18  38.00-180.00  104
;
_diffrn_measurement_device 'four-circle diffractometer'
_diffrn_measurement_device_type 'XtaLAB Synergy, Single source at offset/far, HyPix'
_diffrn_measurement_method '\w scans'
_diffrn_orient_matrix_type 'CrysAlisPro convention (1999,Acta A55,543-557)'
_diffrn_orient_matrix_UB_11 0.0024452000
_diffrn_orient_matrix_UB_12 -0.0316008000
_diffrn_orient_matrix_UB_13 -0.0116223000
_diffrn_orient_matrix_UB_21 0.0455066000
_diffrn_orient_matrix_UB_22 -0.0077870000
_diffrn_orient_matrix_UB_23 0.0258398000
_diffrn_orient_matrix_UB_31 -0.0499094000
_diffrn_orient_matrix_UB_32 -0.0087021000
_diffrn_orient_matrix_UB_33 0.0189851000
_diffrn_radiation_monochromator mirror
_diffrn_radiation_probe x-ray
_diffrn_radiation_type 'Mo K\a'
_diffrn_radiation_wavelength 0.71073
_diffrn_reflns_av_R_equivalents 0.0352
_diffrn_reflns_av_unetI/netI 0.0319
_diffrn_reflns_limit_h_max 13
_diffrn_reflns_limit_h_min -13
_diffrn_reflns_limit_k_max 25
_diffrn_reflns_limit_k_min -26
_diffrn_reflns_limit_l_max 26
_diffrn_reflns_limit_l_min -26
_diffrn_reflns_number 36267
_diffrn_reflns_theta_full 26.3726
_diffrn_reflns_theta_max 26.37
_diffrn_reflns_theta_min 2.10
_diffrn_source 'micro-focus sealed X-ray tube'
_diffrn_source_type 'PhotonJet (Mo) X-ray Source'
_exptl_absorpt_coefficient_mu 0.278
_exptl_absorpt_correction_T_max 1.00000
_exptl_absorpt_correction_T_min 0.83480
_exptl_absorpt_correction_type multi-scan
_exptl_absorpt_process_details
;
CrysAlisPro 1.171.39.46e (Rigaku Oxford Diffraction, 2018)
Empirical absorption correction using spherical harmonics,
 implemented in SCALE3 ABSPACK scaling algorithm.
;
_exptl_crystal_colour colourless
_exptl_crystal_colour_primary colourless
_exptl_crystal_density_diffrn 1.4852
_exptl_crystal_description plate
_exptl_crystal_F_000 2107.2362
_exptl_crystal_size_max 0.2
_exptl_crystal_size_mid 0.1
_exptl_crystal_size_min 0.05
_refine_diff_density_max 0.7938
_refine_diff_density_min -0.6847
_refine_diff_density_rms 0.0654
_refine_ls_d_res_high 0.8000
_refine_ls_d_res_low 9.7153
_refine_ls_goodness_of_fit_ref 1.0293
_refine_ls_hydrogen_treatment constr
_refine_ls_matrix_type full
_refine_ls_number_constraints 59
_refine_ls_number_parameters 614
_refine_ls_number_reflns 9421
_refine_ls_number_restraints 0
_refine_ls_restrained_S_all 1.0293
_refine_ls_R_factor_all 0.0516
_refine_ls_R_factor_gt 0.0397
_refine_ls_shift/su_max 0.0000
_refine_ls_shift/su_mean 0.0000
_refine_ls_structure_factor_coef Fsqd
_refine_ls_weighting_details 'w=1/[\s^2^(Fo^2^)+(0.0376P)^2^+2.9533P] where P=(Fo^2^+2Fc^2^)/3'
_refine_ls_weighting_scheme calc
_refine_ls_wR_factor_gt 0.0906
_refine_ls_wR_factor_ref 0.0951
_reflns_Friedel_coverage 0.0
_reflns_limit_h_max 11
_reflns_limit_h_min -13
_reflns_limit_k_max 26
_reflns_limit_k_min 0
_reflns_limit_l_max 26
_reflns_limit_l_min -10
_reflns_number_gt 7746
_reflns_number_total 9421
_reflns_threshold_expression I>=2u(I)
_cod_data_source_file jo9b03210_si_002.cif
_cod_data_source_block 5a
_cod_original_sg_symbol_Hall '-P 2ybc (x-z,y,z)'
_cod_database_code 4037772
_chemical_oxdiff_formula 'C43 H41 B1 F15 N2 O3 P1 Cl2'
_reflns_odcompleteness_completeness 99.92
_reflns_odcompleteness_iscentric 1
_reflns_odcompleteness_theta 26.32
_olex2_refinement_description
;
1. Fixed Uiso
 At 1.2 times of:
  All C(H) groups, All C(H,H) groups
 At 1.5 times of:
  All C(H,H,H) groups
2.a Ternary CH refined with riding coordinates:
 C62(H62), C59(H59)
2.b Secondary CH2 refined with riding coordinates:
 C46(H46a,H46b), C47(H47a,H47b), C66(H66a,H66b)
2.c Aromatic/amide H refined with riding coordinates:
 C42(H42), C40(H40), C41(H41)
2.d Idealised Me refined as rotating group:
 C64(H64a,H64b,H64c), C63(H63a,H63b,H63c), C51(H51a,H51b,H51c), C52(H52a,H52b,
 H52c), C57(H57a,H57b,H57c), C56(H56a,H56b,H56c), C54(H54a,H54b,H54c), C61(H61a,
 H61b,H61c), C60(H60a,H60b,H60c), C55(H55a,H55b,H55c)
;
_olex2_submission_special_instructions 'No special instructions were received'
_oxdiff_exptl_absorpt_empirical_details
;
Empirical correction (ABSPACK) includes:
- Absorption correction using spherical harmonics
- Frame scaling
;
_oxdiff_exptl_absorpt_empirical_full_max 1.204
_oxdiff_exptl_absorpt_empirical_full_min 0.754

loop_
_space_group_symop_id
_space_group_symop_operation_xyz
1 x,y,z
2 -x+1/2,y+1/2,-z+1/2
3 -x,-y,-z
4 x-1/2,-y-1/2,z-1/2

loop_
_atom_site_label
_atom_site_type_symbol
_atom_site_fract_x
_atom_site_fract_y
_atom_site_fract_z
_atom_site_U_iso_or_equiv
_atom_site_adp_type
_atom_site_occupancy
_atom_site_refinement_flags_posn
P49 P 0.32769(4) 0.35980(2) 0.51293(2) 0.01764(10) Uani 1.000000 .
Cl67 Cl 0.78572(6) 0.30925(4) 0.53719(4) 0.0622(2) Uani 1.000000 .
Cl65 Cl 0.82016(7) 0.39374(5) 0.64626(4) 0.0809(3) Uani 1.000000 .
F11 F 0.63662(10) 0.27325(5) 0.83811(5) 0.0258(2) Uani 1.000000 .
F37 F 0.62966(9) 0.21290(5) 0.72760(5) 0.0273(2) Uani 1.000000 .
F13 F 0.39233(10) 0.40855(5) 0.69379(5) 0.0281(2) Uani 1.000000 .
F36 F 0.23060(10) 0.18808(5) 0.81523(5) 0.0324(3) Uani 1.000000 .
F14 F 0.56661(11) 0.49862(5) 0.71582(6) 0.0349(3) Uani 1.000000 .
F24 F 0.14215(10) 0.35649(6) 0.71173(5) 0.0334(3) Uani 1.000000 .
F22 F 0.40870(10) 0.27925(6) 0.88990(5) 0.0334(3) Uani 1.000000 .
F12 F 0.79596(11) 0.36588(6) 0.86630(6) 0.0374(3) Uani 1.000000 .
F25 F -0.00073(11) 0.41278(6) 0.79137(6) 0.0399(3) Uani 1.000000 .
O8 O 0.32230(11) 0.28125(6) 0.68232(5) 0.0192(2) Uani 1.000000 .
F35 F 0.67714(12) 0.09181(6) 0.74910(6) 0.0411(3) Uani 1.000000 .
O10 O 0.47286(11) 0.23944(6) 0.62300(6) 0.0232(3) Uani 1.000000 .
F26 F 0.05150(12) 0.40274(7) 0.92076(6) 0.0433(3) Uani 1.000000 .
F15 F 0.76614(11) 0.48108(6) 0.80680(7) 0.0440(3) Uani 1.000000 .
O58 O 0.42664(11) 0.36579(6) 0.56695(6) 0.0230(3) Uani 1.000000 .
F33 F 0.28866(13) 0.06888(6) 0.84211(6) 0.0442(3) Uani 1.000000 .
F23 F 0.25819(12) 0.33529(7) 0.96852(5) 0.0442(3) Uani 1.000000 .
F34 F 0.50929(15) 0.01724(6) 0.80726(6) 0.0491(4) Uani 1.000000 .
N48 N 0.19048(13) 0.20128(7) 0.57170(6) 0.0177(3) Uani 1.000000 .
N45 N 0.23898(13) 0.29204(7) 0.52713(6) 0.0173(3) Uani 1.000000 .
C44 C 0.26288(14) 0.25200(8) 0.57639(7) 0.0154(3) Uani 1.000000 .
C9 C 0.36838(15) 0.25863(8) 0.63156(8) 0.0167(3) Uani 1.000000 .
C27 C 0.42578(16) 0.20839(8) 0.76920(8) 0.0207(4) Uani 1.000000 .
C2 C 0.61364(16) 0.32763(8) 0.80460(8) 0.0207(3) Uani 1.000000 .
C21 C 0.17778(17) 0.34891(9) 0.77476(8) 0.0226(4) Uani 1.000000 .
C1 C 0.50801(16) 0.33344(8) 0.76004(8) 0.0192(3) Uani 1.000000 .
C16 C 0.28473(16) 0.31371(8) 0.79600(8) 0.0194(3) Uani 1.000000 .
C38 C 0.19294(16) 0.14811(8) 0.61561(8) 0.0200(3) Uani 1.000000 .
C43 C 0.28650(17) 0.10143(8) 0.61241(8) 0.0220(4) Uani 1.000000 .
C46 C 0.12327(16) 0.26864(9) 0.48735(8) 0.0226(4) Uani 1.000000 .
H46a H 0.04672(16) 0.29334(9) 0.49612(8) 0.0271(4) Uiso 1.000000 R
H46b H 0.13500(16) 0.27106(9) 0.44086(8) 0.0271(4) Uiso 1.000000 R
C28 C 0.53849(17) 0.17947(9) 0.75398(8) 0.0234(4) Uani 1.000000 .
C62 C 0.38114(17) 0.10065(9) 0.56125(9) 0.0244(4) Uani 1.000000 .
H62 H 0.37889(17) 0.14316(9) 0.53984(9) 0.0293(5) Uiso 1.000000 R
C50 C 0.39851(17) 0.34282(9) 0.43700(9) 0.0255(4) Uani 1.000000 .
C17 C 0.30618(16) 0.31146(9) 0.86266(8) 0.0236(4) Uani 1.000000 .
C47 C 0.11274(16) 0.20025(9) 0.50914(8) 0.0223(4) Uani 1.000000 .
H47a H 0.14834(16) 0.17052(9) 0.47862(8) 0.0267(4) Uiso 1.000000 R
H47b H 0.02324(16) 0.18849(9) 0.51436(8) 0.0267(4) Uiso 1.000000 R
C20 C 0.09977(17) 0.37853(9) 0.81544(9) 0.0266(4) Uani 1.000000 .
C5 C 0.58304(18) 0.44225(8) 0.74592(9) 0.0254(4) Uani 1.000000 .
C3 C 0.69942(17) 0.37549(9) 0.82050(9) 0.0255(4) Uani 1.000000 .
C32 C 0.34471(17) 0.16748(9) 0.79816(9) 0.0251(4) Uani 1.000000 .
C19 C 0.12610(18) 0.37398(9) 0.88082(9) 0.0282(4) Uani 1.000000 .
C6 C 0.49644(16) 0.39385(9) 0.73290(8) 0.0220(4) Uani 1.000000 .
C53 C 0.21071(18) 0.42478(9) 0.51215(9) 0.0261(4) Uani 1.000000 .
C42 C 0.28257(19) 0.05039(9) 0.65480(9) 0.0284(4) Uani 1.000000 .
H42 H 0.34570(19) 0.01818(9) 0.65478(9) 0.0341(5) Uiso 1.000000 R
C29 C 0.56676(19) 0.11630(9) 0.76556(9) 0.0298(4) Uani 1.000000 .
C39 C 0.09400(17) 0.14401(9) 0.65653(9) 0.0256(4) Uani 1.000000 .
C31 C 0.3716(2) 0.10467(9) 0.81243(9) 0.0310(4) Uani 1.000000 .
C4 C 0.68454(18) 0.43374(9) 0.79124(10) 0.0289(4) Uani 1.000000 .
C18 C 0.23080(18) 0.33998(10) 0.90473(9) 0.0287(4) Uani 1.000000 .
C64 C 0.51814(18) 0.08781(10) 0.58906(10) 0.0320(4) Uani 1.000000 .
H64a H 0.5430(5) 0.1194(4) 0.6223(5) 0.0480(7) Uiso 1.000000 GR
H64b H 0.5234(3) 0.0452(3) 0.6080(6) 0.0480(7) Uiso 1.000000 GR
H64c H 0.5756(3) 0.0906(7) 0.55467(17) 0.0480(7) Uiso 1.000000 GR
C63 C 0.33683(19) 0.05059(10) 0.51054(9) 0.0305(4) Uani 1.000000 .
H63a H 0.3360(13) 0.00867(14) 0.53087(16) 0.0458(6) Uiso 1.000000 GR
H63b H 0.2508(6) 0.0611(4) 0.4918(5) 0.0458(6) Uiso 1.000000 GR
H63c H 0.3954(8) 0.0501(5) 0.4766(4) 0.0458(6) Uiso 1.000000 GR
C40 C 0.09521(19) 0.09178(10) 0.69744(9) 0.0317(4) Uani 1.000000 .
H40 H 0.03068(19) 0.08771(10) 0.72626(9) 0.0380(5) Uiso 1.000000 R
C30 C 0.4827(2) 0.07874(9) 0.79512(9) 0.0335(5) Uani 1.000000 .
C41 C 0.1884(2) 0.04579(10) 0.69689(9) 0.0325(5) Uani 1.000000 .
H41 H 0.1880(2) 0.01077(10) 0.72557(9) 0.0390(5) Uiso 1.000000 R
C59 C -0.01613(17) 0.19109(11) 0.65465(10) 0.0321(4) Uani 1.000000 .
H59 H 0.00247(17) 0.22660(11) 0.62507(10) 0.0385(5) Uiso 1.000000 R
C51 C 0.5126(2) 0.38858(11) 0.43487(11) 0.0382(5) Uani 1.000000 .
H51a H 0.4815(2) 0.43245(12) 0.4322(8) 0.0573(8) Uiso 1.000000 GR
H51b H 0.5703(8) 0.3833(5) 0.4739(4) 0.0573(8) Uiso 1.000000 GR
H51c H 0.5583(9) 0.3790(5) 0.3971(4) 0.0573(8) Uiso 1.000000 GR
C52 C 0.3107(2) 0.35284(11) 0.37509(9) 0.0368(5) Uani 1.000000 .
H52a H 0.2303(6) 0.3302(6) 0.3785(3) 0.0552(7) Uiso 1.000000 GR
H52b H 0.2936(12) 0.39827(13) 0.3690(4) 0.0552(7) Uiso 1.000000 GR
H52c H 0.3523(7) 0.3364(7) 0.33829(13) 0.0552(7) Uiso 1.000000 GR
C57 C 0.4478(2) 0.27437(10) 0.44086(11) 0.0370(5) Uani 1.000000 .
H57a H 0.4947(13) 0.2672(2) 0.4829(3) 0.0554(7) Uiso 1.000000 GR
H57b H 0.3756(2) 0.24494(10) 0.4354(7) 0.0554(7) Uiso 1.000000 GR
H57c H 0.5045(12) 0.2671(2) 0.4068(5) 0.0554(7) Uiso 1.000000 GR
C56 C 0.1491(2) 0.41858(11) 0.57628(10) 0.0390(5) Uani 1.000000 .
H56a H 0.0917(12) 0.3819(5) 0.5742(3) 0.0584(8) Uiso 1.000000 GR
H56b H 0.2159(2) 0.4127(8) 0.61152(14) 0.0584(8) Uiso 1.000000 GR
H56c H 0.1007(13) 0.4572(3) 0.5838(4) 0.0584(8) Uiso 1.000000 GR
C54 C 0.1054(2) 0.42668(11) 0.45687(11) 0.0426(6) Uani 1.000000 .
H54a H 0.1432(3) 0.4349(8) 0.41639(16) 0.0639(8) Uiso 1.000000 GR
H54b H 0.0609(10) 0.3858(3) 0.4541(5) 0.0639(8) Uiso 1.000000 GR
H54c H 0.0449(9) 0.4605(5) 0.4647(4) 0.0639(8) Uiso 1.000000 GR
B7 B 0.38938(18) 0.28235(9) 0.75087(9) 0.0191(4) Uani 1.000000 .
C61 C -0.1402(2) 0.15853(13) 0.62762(12) 0.0454(6) Uani 1.000000 .
H61a H -0.1294(6) 0.1418(7) 0.5846(4) 0.0681(9) Uiso 1.000000 GR
H61b H -0.1603(9) 0.1236(5) 0.6561(5) 0.0681(9) Uiso 1.000000 GR
H61c H -0.2100(4) 0.1895(2) 0.6249(8) 0.0681(9) Uiso 1.000000 GR
C60 C -0.0318(2) 0.21921(12) 0.72116(11) 0.0421(5) Uani 1.000000 .
H60a H -0.0565(15) 0.18557(19) 0.7500(2) 0.0631(8) Uiso 1.000000 GR
H60b H 0.0491(5) 0.2380(7) 0.7386(4) 0.0631(8) Uiso 1.000000 GR
H60c H -0.0980(11) 0.2520(6) 0.71745(16) 0.0631(8) Uiso 1.000000 GR
C66 C 0.7199(2) 0.33750(13) 0.60732(13) 0.0481(6) Uani 1.000000 .
H66a H 0.6354(2) 0.35676(13) 0.59529(13) 0.0577(7) Uiso 1.000000 R
H66b H 0.7080(2) 0.30155(13) 0.63676(13) 0.0577(7) Uiso 1.000000 R
C55 C 0.2876(3) 0.48632(10) 0.51359(15) 0.0540(7) Uani 1.000000 .
H55a H 0.3547(12) 0.4848(4) 0.5492(6) 0.0811(10) Uiso 1.000000 GR
H55b H 0.3263(15) 0.4913(5) 0.4729(4) 0.0811(10) Uiso 1.000000 GR
H55c H 0.2311(4) 0.52238(13) 0.5197(9) 0.0811(10) Uiso 1.000000 GR

loop_
_atom_site_aniso_label
_atom_site_aniso_U_11
_atom_site_aniso_U_22
_atom_site_aniso_U_33
_atom_site_aniso_U_12
_atom_site_aniso_U_13
_atom_site_aniso_U_23
P49 0.0204(2) 0.0149(2) 0.0174(2) -0.00196(16) 0.00067(16) -0.00055(17)
Cl67 0.0433(3) 0.0756(5) 0.0663(4) 0.0149(3) -0.0028(3) -0.0249(4)
Cl65 0.0520(4) 0.1243(7) 0.0688(5) -0.0334(4) 0.0178(3) -0.0434(5)
F11 0.0295(5) 0.0222(5) 0.0241(5) -0.0020(4) -0.0067(4) 0.0065(4)
F37 0.0225(5) 0.0323(6) 0.0268(6) 0.0063(4) 0.0009(4) -0.0001(5)
F13 0.0343(6) 0.0239(5) 0.0246(5) 0.0091(4) -0.0062(4) 0.0010(4)
F36 0.0302(6) 0.0314(6) 0.0365(6) -0.0042(5) 0.0074(5) 0.0043(5)
F14 0.0437(7) 0.0180(5) 0.0440(7) 0.0047(5) 0.0086(5) 0.0078(5)
F24 0.0308(6) 0.0505(7) 0.0186(5) 0.0170(5) 0.0002(4) 0.0049(5)
F22 0.0323(6) 0.0493(7) 0.0174(5) 0.0131(5) -0.0044(4) 0.0009(5)
F12 0.0305(6) 0.0363(7) 0.0424(7) -0.0086(5) -0.0146(5) 0.0037(5)
F25 0.0347(6) 0.0493(8) 0.0361(7) 0.0232(6) 0.0059(5) 0.0044(6)
O8 0.0219(6) 0.0216(6) 0.0137(6) 0.0024(5) -0.0009(5) -0.0024(5)
F35 0.0469(7) 0.0365(7) 0.0382(7) 0.0233(6) -0.0059(5) -0.0092(5)
O10 0.0195(6) 0.0277(7) 0.0220(6) 0.0034(5) 0.0000(5) -0.0011(5)
F26 0.0411(7) 0.0571(8) 0.0333(7) 0.0118(6) 0.0116(5) -0.0170(6)
F15 0.0372(6) 0.0254(6) 0.0682(9) -0.0129(5) -0.0027(6) 0.0013(6)
O58 0.0224(6) 0.0220(6) 0.0240(6) -0.0031(5) -0.0023(5) -0.0023(5)
F33 0.0652(8) 0.0298(7) 0.0373(7) -0.0128(6) 0.0026(6) 0.0100(5)
F23 0.0474(7) 0.0698(9) 0.0152(5) 0.0092(7) 0.0013(5) -0.0073(6)
F34 0.0840(10) 0.0185(6) 0.0421(7) 0.0113(6) -0.0107(7) 0.0015(5)
N48 0.0191(7) 0.0194(7) 0.0144(7) -0.0033(6) 0.0012(5) -0.0002(6)
N45 0.0176(6) 0.0184(7) 0.0155(7) -0.0026(5) -0.0012(5) -0.0002(6)
C44 0.0155(7) 0.0173(8) 0.0140(8) 0.0019(6) 0.0045(6) -0.0018(6)
C9 0.0207(8) 0.0128(8) 0.0164(8) -0.0012(6) 0.0002(6) 0.0004(6)
C27 0.0245(8) 0.0206(9) 0.0158(8) 0.0018(7) -0.0051(7) -0.0009(7)
C2 0.0247(8) 0.0178(8) 0.0197(8) 0.0006(7) 0.0021(7) 0.0026(7)
C21 0.0245(9) 0.0255(9) 0.0176(8) 0.0014(7) 0.0004(7) 0.0006(7)
C1 0.0232(8) 0.0190(8) 0.0155(8) 0.0023(7) 0.0028(6) -0.0005(7)
C16 0.0218(8) 0.0188(8) 0.0175(8) 0.0001(7) 0.0008(6) -0.0010(7)
C38 0.0246(8) 0.0194(9) 0.0156(8) -0.0066(7) -0.0006(6) 0.0015(7)
C43 0.0285(9) 0.0194(9) 0.0179(8) -0.0043(7) 0.0006(7) -0.0015(7)
C46 0.0205(8) 0.0253(9) 0.0210(9) -0.0053(7) -0.0042(7) 0.0012(7)
C28 0.0270(9) 0.0236(9) 0.0182(8) 0.0022(7) -0.0055(7) -0.0019(7)
C62 0.0286(9) 0.0204(9) 0.0247(9) 0.0009(7) 0.0045(7) -0.0008(7)
C50 0.0283(9) 0.0277(10) 0.0216(9) -0.0060(8) 0.0081(7) 0.0001(8)
C17 0.0236(8) 0.0267(10) 0.0197(9) 0.0016(7) -0.0026(7) -0.0010(7)
C47 0.0230(8) 0.0260(9) 0.0171(8) -0.0073(7) -0.0025(7) -0.0000(7)
C20 0.0232(9) 0.0268(10) 0.0297(10) 0.0061(7) 0.0016(7) 0.0001(8)
C5 0.0319(10) 0.0167(9) 0.0289(10) 0.0044(7) 0.0094(8) 0.0031(7)
C3 0.0230(9) 0.0258(10) 0.0269(9) -0.0005(7) -0.0030(7) -0.0001(8)
C32 0.0296(9) 0.0234(9) 0.0215(9) -0.0003(8) -0.0020(7) -0.0015(7)
C19 0.0296(9) 0.0288(10) 0.0273(10) -0.0001(8) 0.0095(8) -0.0095(8)
C6 0.0250(9) 0.0246(9) 0.0164(8) 0.0064(7) 0.0019(7) -0.0019(7)
C53 0.0325(10) 0.0189(9) 0.0259(9) 0.0056(7) -0.0039(8) -0.0020(7)
C42 0.0415(11) 0.0194(9) 0.0236(9) -0.0016(8) -0.0012(8) 0.0013(7)
C29 0.0369(10) 0.0272(10) 0.0233(9) 0.0137(8) -0.0092(8) -0.0073(8)
C39 0.0266(9) 0.0299(10) 0.0206(9) -0.0086(8) 0.0033(7) 0.0012(8)
C31 0.0466(12) 0.0234(10) 0.0215(9) -0.0064(9) -0.0054(8) 0.0026(8)
C4 0.0261(9) 0.0233(10) 0.0376(11) -0.0052(8) 0.0054(8) -0.0024(8)
C18 0.0322(10) 0.0366(11) 0.0170(9) -0.0019(8) 0.0010(7) -0.0050(8)
C64 0.0308(10) 0.0311(11) 0.0339(11) 0.0038(8) 0.0010(8) -0.0044(9)
C63 0.0356(10) 0.0296(10) 0.0270(10) -0.0021(8) 0.0063(8) -0.0038(8)
C40 0.0372(11) 0.0354(11) 0.0234(10) -0.0132(9) 0.0079(8) 0.0038(8)
C30 0.0563(13) 0.0169(9) 0.0246(10) 0.0060(9) -0.0112(9) -0.0015(8)
C41 0.0473(12) 0.0259(10) 0.0235(10) -0.0136(9) -0.0012(8) 0.0059(8)
C59 0.0249(9) 0.0442(12) 0.0282(10) -0.0020(9) 0.0081(8) 0.0055(9)
C51 0.0325(11) 0.0432(13) 0.0407(12) -0.0136(9) 0.0141(9) 0.0038(10)
C52 0.0473(12) 0.0443(13) 0.0195(9) -0.0101(10) 0.0071(9) -0.0009(9)
C57 0.0419(12) 0.0328(11) 0.0387(12) 0.0027(9) 0.0176(9) -0.0080(9)
C56 0.0415(12) 0.0467(13) 0.0286(11) 0.0235(10) 0.0022(9) -0.0037(9)
C54 0.0545(13) 0.0367(12) 0.0332(11) 0.0204(11) -0.0153(10) -0.0040(10)
B7 0.0221(9) 0.0205(10) 0.0142(9) 0.0033(8) -0.0012(7) 0.0002(7)
C61 0.0274(10) 0.0671(17) 0.0414(13) -0.0057(10) 0.0017(9) -0.0025(12)
C60 0.0381(12) 0.0551(15) 0.0340(12) 0.0029(10) 0.0081(9) -0.0032(11)
C66 0.0270(11) 0.0589(16) 0.0582(16) -0.0001(10) 0.0031(10) -0.0042(13)
C55 0.0580(15) 0.0175(11) 0.087(2) 0.0017(10) 0.0059(14) -0.0014(12)

loop_
_atom_type_symbol
_atom_type_scat_dispersion_real
_atom_type_scat_dispersion_imag
_atom_type_scat_Cromer_Mann_a1
_atom_type_scat_Cromer_Mann_a2
_atom_type_scat_Cromer_Mann_a3
_atom_type_scat_Cromer_Mann_a4
_atom_type_scat_Cromer_Mann_b1
_atom_type_scat_Cromer_Mann_b2
_atom_type_scat_Cromer_Mann_b3
_atom_type_scat_Cromer_Mann_b4
_atom_type_scat_Cromer_Mann_c
_atom_type_scat_source
_atom_type_scat_dispersion_source
C 0.00347 0.00161 2.31000 1.02000 1.58860 0.86500 20.84390 10.20750 0.56870 51.65120 0.215599998832 'International Tables Volume C Table 6.1.1.4 (pp. 500-502)' 'Henke, Gullikson and Davis, At. Data and Nucl. Data Tables, 1993, 54, 2'
B 0.00141 0.00067 2.05450 1.33260 1.09790 0.70680 23.21850 1.02100 60.34980 0.14030 -0.193200007081 'International Tables Volume C Table 6.1.1.4 (pp. 500-502)' 'Henke, Gullikson and Davis, At. Data and Nucl. Data Tables, 1993, 54, 2'
Cl 0.14873 0.16029 11.46040 7.19640 6.25560 1.64550 0.01040 1.16620 18.51940 47.77840 -9.55739974976 'International Tables Volume C Table 6.1.1.4 (pp. 500-502)' 'Henke, Gullikson and Davis, At. Data and Nucl. Data Tables, 1993, 54, 2'
H 0.00000 0.00000 0.49300 0.32291 0.14019 0.04081 10.51090 26.12570 3.14236 57.79970 0.0030380000826 'International Tables Volume C Table 6.1.1.4 (pp. 500-502)' 'Henke, Gullikson and Davis, At. Data and Nucl. Data Tables, 1993, 54, 2'
F 0.01794 0.01033 3.53920 2.64120 1.51700 1.02430 10.28250 4.29440 0.26150 26.14760 0.277599990368 'International Tables Volume C Table 6.1.1.4 (pp. 500-502)' 'Henke, Gullikson and Davis, At. Data and Nucl. Data Tables, 1993, 54, 2'
O 0.01158 0.00611 3.04850 2.28680 1.54630 0.86700 13.27710 5.70110 0.32390 32.90890 0.250800013542 'International Tables Volume C Table 6.1.1.4 (pp. 500-502)' 'Henke, Gullikson and Davis, At. Data and Nucl. Data Tables, 1993, 54, 2'
N 0.00653 0.00323 12.21260 3.13220 2.01250 1.16630 0.00570 9.89330 28.99750 0.58260 -11.5290002823 'International Tables Volume C Table 6.1.1.4 (pp. 500-502)' 'Henke, Gullikson and Davis, At. Data and Nucl. Data Tables, 1993, 54, 2'
P 0.10434 0.09671 6.43450 4.17910 1.78000 1.49080 1.90670 27.15700 0.52600 68.16450 1.11489999294 'International Tables Volume C Table 6.1.1.4 (pp. 500-502)' 'Henke, Gullikson and Davis, At. Data and Nucl. Data Tables, 1993, 54, 2'

loop_
_geom_angle_atom_site_label_1
_geom_angle_atom_site_label_2
_geom_angle_atom_site_label_3
_geom_angle
N45 P49 O58 107.08(7)
C50 P49 O58 111.23(8)
C50 P49 N45 104.48(8)
C53 P49 O58 111.82(8)
C53 P49 N45 103.97(8)
C53 P49 C50 117.21(9)
B7 O8 C9 126.29(13)
C38 N48 C44 127.27(14)
C47 N48 C44 110.57(13)
C47 N48 C38 121.73(13)
C44 N45 P49 125.36(11)
C46 N45 P49 126.66(11)
C46 N45 C44 107.98(13)
N45 C44 N48 112.78(14)
C9 C44 N48 120.55(14)
C9 C44 N45 126.52(14)
O10 C9 O8 131.29(15)
C44 C9 O8 110.41(13)
C44 C9 O10 118.10(14)
C32 C27 C28 113.34(16)
B7 C27 C28 123.18(16)
B7 C27 C32 123.40(15)
C1 C2 F11 121.10(15)
C3 C2 F11 114.31(15)
C3 C2 C1 124.54(16)
C16 C21 F24 121.65(15)
C20 C21 F24 114.67(15)
C20 C21 C16 123.69(16)
C6 C1 C2 112.86(16)
B7 C1 C2 125.04(15)
B7 C1 C6 120.69(15)
C17 C16 C21 113.21(16)
B7 C16 C21 126.55(15)
B7 C16 C17 119.96(15)
C43 C38 N48 119.22(15)
C39 C38 N48 117.33(16)
C39 C38 C43 123.28(16)
C62 C43 C38 123.26(16)
C42 C43 C38 116.84(16)
C42 C43 C62 119.59(17)
H46a C46 N45 111.18(9)
H46b C46 N45 111.18(9)
H46b C46 H46a 109.1
C47 C46 N45 102.91(13)
C47 C46 H46a 111.18(10)
C47 C46 H46b 111.18(9)
C27 C28 F37 121.08(16)
C29 C28 F37 115.14(16)
C29 C28 C27 123.77(18)
H62 C62 C43 108.20(10)
C64 C62 C43 112.88(15)
C64 C62 H62 108.20(11)
C63 C62 C43 108.18(15)
C63 C62 H62 108.20(10)
C63 C62 C64 111.06(15)
C51 C50 P49 106.13(13)
C52 C50 P49 115.92(13)
C52 C50 C51 107.63(16)
C57 C50 P49 107.33(13)
C57 C50 C51 109.14(17)
C57 C50 C52 110.46(17)
C16 C17 F22 119.34(15)
C18 C17 F22 115.73(15)
C18 C17 C16 124.93(17)
C46 C47 N48 101.61(13)
H47a C47 N48 111.45(9)
H47a C47 C46 111.45(10)
H47b C47 N48 111.45(8)
H47b C47 C46 111.45(9)
H47b C47 H47a 109.3
C21 C20 F25 120.33(17)
C19 C20 F25 119.63(17)
C19 C20 C21 120.03(17)
C6 C5 F14 120.23(17)
C4 C5 F14 119.73(17)
C4 C5 C6 120.01(17)
C2 C3 F12 120.00(16)
C4 C3 F12 119.93(16)
C4 C3 C2 120.03(17)
C27 C32 F36 120.63(16)
C31 C32 F36 114.85(17)
C31 C32 C27 124.52(18)
C20 C19 F26 120.59(17)
C18 C19 F26 120.41(17)
C18 C19 C20 119.00(17)
C1 C6 F13 119.64(16)
C5 C6 F13 116.10(16)
C5 C6 C1 124.17(16)
C56 C53 P49 105.15(13)
C54 C53 P49 117.83(14)
C54 C53 C56 108.94(17)
C55 C53 P49 106.10(14)
C55 C53 C56 108.49(19)
C55 C53 C54 109.92(19)
H42 C42 C43 119.37(11)
C41 C42 C43 121.26(19)
C41 C42 H42 119.37(12)
C28 C29 F35 120.24(19)
C30 C29 F35 120.00(17)
C30 C29 C28 119.74(18)
C40 C39 C38 116.96(18)
C59 C39 C38 123.17(16)
C59 C39 C40 119.75(16)
C32 C31 F33 120.50(19)
C30 C31 F33 120.18(18)
C30 C31 C32 119.31(19)
C5 C4 F15 120.93(17)
C3 C4 F15 120.78(17)
C3 C4 C5 118.28(17)
C17 C18 F23 121.10(17)
C19 C18 F23 119.75(17)
C19 C18 C17 119.15(17)
H64a C64 C62 109.5
H64b C64 C62 109.5
H64b C64 H64a 109.5
H64c C64 C62 109.5
H64c C64 H64a 109.5
H64c C64 H64b 109.5
H63a C63 C62 109.5
H63b C63 C62 109.5
H63b C63 H63a 109.5
H63c C63 C62 109.5
H63c C63 H63a 109.5
H63c C63 H63b 109.5
H40 C40 C39 119.40(12)
C41 C40 C39 121.20(18)
C41 C40 H40 119.40(11)
C29 C30 F34 120.50(19)
C31 C30 F34 120.2(2)
C31 C30 C29 119.26(17)
C40 C41 C42 120.38(18)
H41 C41 C42 119.81(12)
H41 C41 C40 119.81(11)
H59 C59 C39 108.23(10)
C61 C59 C39 109.87(18)
C61 C59 H59 108.23(12)
C60 C59 C39 111.73(17)
C60 C59 H59 108.23(13)
C60 C59 C61 110.45(16)
H51a C51 C50 109.5
H51b C51 C50 109.5
H51b C51 H51a 109.5
H51c C51 C50 109.5
H51c C51 H51a 109.5
H51c C51 H51b 109.5
H52a C52 C50 109.5
H52b C52 C50 109.5
H52b C52 H52a 109.5
H52c C52 C50 109.5
H52c C52 H52a 109.5
H52c C52 H52b 109.5
H57a C57 C50 109.5
H57b C57 C50 109.5
H57b C57 H57a 109.5
H57c C57 C50 109.5
H57c C57 H57a 109.5
H57c C57 H57b 109.5
H56a C56 C53 109.5
H56b C56 C53 109.5
H56b C56 H56a 109.5
H56c C56 C53 109.5
H56c C56 H56a 109.5
H56c C56 H56b 109.5
H54a C54 C53 109.5
H54b C54 C53 109.5
H54b C54 H54a 109.5
H54c C54 C53 109.5
H54c C54 H54a 109.5
H54c C54 H54b 109.5
C27 B7 O8 106.34(13)
C1 B7 O8 113.56(14)
C1 B7 C27 115.68(14)
C16 B7 O8 105.15(13)
C16 B7 C27 113.64(14)
C16 B7 C1 102.13(13)
H61a C61 C59 109.5
H61b C61 C59 109.5
H61b C61 H61a 109.5
H61c C61 C59 109.5
H61c C61 H61a 109.5
H61c C61 H61b 109.5
H60a C60 C59 109.5
H60b C60 C59 109.5
H60b C60 H60a 109.5
H60c C60 C59 109.5
H60c C60 H60a 109.5
H60c C60 H60b 109.5
Cl65 C66 Cl67 110.38(13)
H66a C66 Cl67 109.58(8)
H66a C66 Cl65 109.58(9)
H66b C66 Cl67 109.58(9)
H66b C66 Cl65 109.58(10)
H66b C66 H66a 108.1
H55a C55 C53 109.5
H55b C55 C53 109.5
H55b C55 H55a 109.5
H55c C55 C53 109.5
H55c C55 H55a 109.5
H55c C55 H55b 109.5

loop_
_geom_bond_atom_site_label_1
_geom_bond_atom_site_label_2
_geom_bond_distance
P49 O58 1.4728(12)
P49 N45 1.7452(14)
P49 C50 1.8444(18)
P49 C53 1.8406(18)
Cl67 C66 1.776(3)
Cl65 C66 1.740(3)
F11 C2 1.353(2)
F37 C28 1.347(2)
F13 C6 1.345(2)
F36 C32 1.355(2)
F14 C5 1.347(2)
F24 C21 1.346(2)
F22 C17 1.357(2)
F12 C3 1.349(2)
F25 C20 1.342(2)
O8 C9 1.294(2)
O8 B7 1.540(2)
F35 C29 1.344(2)
O10 C9 1.200(2)
F26 C19 1.339(2)
F15 C4 1.338(2)
F33 C31 1.345(2)
F23 C18 1.341(2)
F34 C30 1.345(2)
N48 C44 1.311(2)
N48 C38 1.446(2)
N48 C47 1.480(2)
N45 C44 1.337(2)
N45 C46 1.497(2)
C44 C9 1.535(2)
C27 C28 1.395(2)
C27 C32 1.388(3)
C27 B7 1.641(3)
C2 C1 1.392(2)
C2 C3 1.375(3)
C21 C16 1.389(2)
C21 C20 1.381(3)
C1 C6 1.394(2)
C1 B7 1.648(3)
C16 C17 1.391(2)
C16 B7 1.649(2)
C38 C43 1.398(3)
C38 C39 1.407(2)
C43 C62 1.523(2)
C43 C42 1.395(3)
C46 H46a 0.9900
C46 H46b 0.9900
C46 C47 1.517(2)
C28 C29 1.380(3)
C62 H62 1.0000
C62 C64 1.532(3)
C62 C63 1.537(3)
C50 C51 1.544(3)
C50 C52 1.537(3)
C50 C57 1.532(3)
C17 C18 1.373(3)
C47 H47a 0.9900
C47 H47b 0.9900
C20 C19 1.372(3)
C5 C6 1.379(3)
C5 C4 1.376(3)
C3 C4 1.373(3)
C32 C31 1.380(3)
C19 C18 1.372(3)
C53 C56 1.543(3)
C53 C54 1.529(3)
C53 C55 1.527(3)
C42 H42 0.9500
C42 C41 1.384(3)
C29 C30 1.373(3)
C39 C40 1.392(3)
C39 C59 1.524(3)
C31 C30 1.369(3)
C64 H64a 0.9800
C64 H64b 0.9800
C64 H64c 0.9800
C63 H63a 0.9800
C63 H63b 0.9800
C63 H63c 0.9800
C40 H40 0.9500
C40 C41 1.380(3)
C41 H41 0.9500
C59 H59 1.0000
C59 C61 1.539(3)
C59 C60 1.531(3)
C51 H51a 0.9800
C51 H51b 0.9800
C51 H51c 0.9800
C52 H52a 0.9800
C52 H52b 0.9800
C52 H52c 0.9800
C57 H57a 0.9800
C57 H57b 0.9800
C57 H57c 0.9800
C56 H56a 0.9800
C56 H56b 0.9800
C56 H56c 0.9800
C54 H54a 0.9800
C54 H54b 0.9800
C54 H54c 0.9800
C61 H61a 0.9800
C61 H61b 0.9800
C61 H61c 0.9800
C60 H60a 0.9800
C60 H60b 0.9800
C60 H60c 0.9800
C66 H66a 0.9900
C66 H66b 0.9900
C55 H55a 0.9800
C55 H55b 0.9800
C55 H55c 0.9800

loop_
_smtbx_masks_void_nr
_smtbx_masks_void_average_x
_smtbx_masks_void_average_y
_smtbx_masks_void_average_z
_smtbx_masks_void_volume
_smtbx_masks_void_count_electrons
_smtbx_masks_void_content
1 0.000 0.000 0.500 127.8 40.9 H2O
2 0.500 0.500 0.000 127.8 40.9 H2O
